data_7060833
loop_
_publ_author_name
'Mason, Helen E.'
'Musselle-Sexton, Jake R. C.'
'Howard, Judith A. K.'
'Probert, Michael R.'
'Sparkes, Hazel A.'

_publ_section_title
;
 Structural studies into the spin crossover behaviour of Fe(abpt)2(NCS)2
 polymorphs B and D
;
_journal_issue 31
_journal_name_full 'New Journal of Chemistry'
_journal_page_first 14014
_journal_page_last 14023
_journal_paper_doi 10.1039/D1NJ02607K
_journal_volume 45
_journal_year 2021
_chemical_formula_moiety 'C26 H20 Fe N14 S2'
_chemical_formula_sum 'C26 H20 Fe N14 S2'
_chemical_formula_weight 648.53
_space_group_crystal_system monoclinic
_space_group_IT_number 14
_space_group_name_Hall '-P 2yn'
_space_group_name_H-M_alt 'P 1 21/n 1'
_atom_sites_solution_hydrogens mixed
_audit_creation_date 2020-07-12
_audit_creation_method
;
Olex2 1.2
(compiled May 29 2018 13:30:08 for OlexSys, GUI svn.r5506)
;
_audit_update_record
;
2021-05-27 deposited with the CCDC.	2021-07-12 downloaded from the CCDC.
;
_cell_angle_alpha 90
_cell_angle_beta 100.972(3)
_cell_angle_gamma 90
_cell_formula_units_Z 2
_cell_length_a 11.3795(5)
_cell_length_b 9.4118(7)
_cell_length_c 12.4288(7)
_cell_measurement_reflns_used 6033
_cell_measurement_temperature 296.15
_cell_measurement_theta_max 41.602
_cell_measurement_theta_min 4.466
_cell_volume 1306.81(14)
_computing_cell_refinement 'SAINT V8.40A (?, 2016)'
_computing_data_reduction 'SAINT V8.40A (?, 2016)'
_computing_molecular_graphics 'Olex2 (Dolomanov et al., 2009)'
_computing_publication_material 'Olex2 (Dolomanov et al., 2009)'
_computing_structure_refinement 'XL (Sheldrick, 2008)'
_computing_structure_solution 'SHELXT 2014/5 (Sheldrick, 2014)'
_diffrn_ambient_temperature 296.15
_diffrn_detector 'Bruker APEX2 area detector'
_diffrn_detector_area_resol_mean 7.9
_diffrn_detector_type 'CCD area detector'
_diffrn_measured_fraction_theta_full 0.568
_diffrn_measured_fraction_theta_max 0.483
_diffrn_measurement_device 'Xiphos II 4-circle diffractometer'
_diffrn_measurement_device_type 'Bruker APEX2 area detector'
_diffrn_measurement_method '\f scans'
_diffrn_radiation_monochromator 'mirror optics'
_diffrn_radiation_probe x-ray
_diffrn_radiation_type AgK\a
_diffrn_radiation_wavelength 0.56086
_diffrn_reflns_av_R_equivalents 0.0540
_diffrn_reflns_av_unetI/netI 0.0423
_diffrn_reflns_Laue_measured_fraction_full 0.568
_diffrn_reflns_Laue_measured_fraction_max 0.483
_diffrn_reflns_limit_h_max 16
_diffrn_reflns_limit_h_min -16
_diffrn_reflns_limit_k_max 10
_diffrn_reflns_limit_k_min -9
_diffrn_reflns_limit_l_max 16
_diffrn_reflns_limit_l_min -13
_diffrn_reflns_number 19633
_diffrn_reflns_point_group_measured_fraction_full 0.568
_diffrn_reflns_point_group_measured_fraction_max 0.483
_diffrn_reflns_theta_full 19.665
_diffrn_reflns_theta_max 23.605
_diffrn_reflns_theta_min 1.756
_diffrn_source 'microfocus sealed X-ray tube'
_diffrn_source_type 'Incoatec Ag I\ms'
_diffrn_standards_number 0
_exptl_absorpt_coefficient_mu 0.414
_exptl_absorpt_correction_T_max 0.7451
_exptl_absorpt_correction_T_min 0.6446
_exptl_absorpt_process_details
;
SADABS-2016/2 (Bruker,2016) was used for absorption correction.
wR2(int) was 0.0839 before and 0.0581 after correction.
The Ratio of minimum to maximum transmission is 0.8651.
The \l/2 correction factor is Not present.
;
_exptl_crystal_colour 'clear orangish orange'
_exptl_crystal_colour_lustre clear
_exptl_crystal_colour_modifier orangish
_exptl_crystal_colour_primary orange
_exptl_crystal_density_diffrn 1.648
_exptl_crystal_description block
_exptl_crystal_F_000 664
_exptl_crystal_size_max 0.239
_exptl_crystal_size_mid 0.195
_exptl_crystal_size_min 0.1
_refine_diff_density_max 0.297
_refine_diff_density_min -0.282
_refine_diff_density_rms 0.064
_refine_ls_extinction_method none
_refine_ls_goodness_of_fit_ref 1.054
_refine_ls_hydrogen_treatment mixed
_refine_ls_matrix_type full
_refine_ls_number_parameters 202
_refine_ls_number_reflns 1928
_refine_ls_number_restraints 0
_refine_ls_restrained_S_all 1.054
_refine_ls_R_factor_all 0.0632
_refine_ls_R_factor_gt 0.0369
_refine_ls_shift/su_max 0.000
_refine_ls_shift/su_mean 0.000
_refine_ls_structure_factor_coef Fsqd
_refine_ls_weighting_details 'w=1/[\s^2^(Fo^2^)+(0.0600P)^2^+0.5084P] where P=(Fo^2^+2Fc^2^)/3'
_refine_ls_weighting_scheme calc
_refine_ls_wR_factor_gt 0.0946
_refine_ls_wR_factor_ref 0.1107
_reflns_Friedel_coverage 0.000
_reflns_number_gt 1429
_reflns_number_total 1928
_reflns_threshold_expression 'I > 2\s(I)'
_cod_data_source_file d1nj02607k2.cif
_cod_data_source_block B_9kbar
_cod_depositor_comments 'Adding full bibliography for 7060820--7060846.cif.'
_cod_database_code 7060833
_shelx_shelxl_version_number 2018/3
_shelx_space_group_comment
;
The symmetry employed for this shelxl refinement is uniquely defined
by the following loop, which should always be used as a source of
symmetry information in preference to the above space-group names.
They are only intended as comments.
;
_shelx_estimated_absorpt_t_max 0.960
_shelx_estimated_absorpt_t_min 0.908
_olex2_refinement_description
;
1. Fixed Uiso
 At 1.2 times of:
  All C(H) groups, All N(H,H) groups
2.a Aromatic/amide H refined with riding coordinates:
 C2(H2), C3(H3), C4(H4), C5(H5), C10(H10), C11(H11), C12(H12), C13(H13)
;
_olex2_exptl_crystal_mounting_method 'Crystal was mounted inside a Diamond Anvil Cell'
_olex2_submission_special_instructions 'No special instructions were received'

loop_
_space_group_symop_operation_xyz
'x, y, z'
'-x+1/2, y+1/2, -z+1/2'
'-x, -y, -z'
'x-1/2, -y-1/2, z-1/2'

loop_
_atom_site_label
_atom_site_type_symbol
_atom_site_fract_x
_atom_site_fract_y
_atom_site_fract_z
_atom_site_U_iso_or_equiv
_atom_site_adp_type
_atom_site_occupancy
_atom_site_site_symmetry_order
_atom_site_calc_flag
_atom_site_refinement_flags_posn
_atom_site_refinement_flags_adp
_atom_site_refinement_flags_occupancy
_atom_site_disorder_assembly
_atom_site_disorder_group
Fe1 Fe 0.500000 0.500000 0.500000 0.0236(2) Uani 1 2 d S T P . .
S1 S 0.47454(6) 0.71629(11) 0.13795(7) 0.0318(3) Uani 1 1 d . . . . .
N1 N 0.5056(2) 0.5967(4) 0.3468(2) 0.0349(9) Uani 1 1 d . . . . .
N2 N 0.54196(18) 0.7097(3) 0.5763(2) 0.0272(7) Uani 1 1 d . . . . .
N3 N 0.32954(17) 0.6023(3) 0.4883(2) 0.0261(7) Uani 1 1 d . . . . .
N4 N 0.21435(18) 0.5706(3) 0.4355(2) 0.0288(7) Uani 1 1 d . . . . .
N5 N 0.22511(17) 0.7963(3) 0.4860(2) 0.0228(7) Uani 1 1 d . . . . .
N6 N 0.1943(2) 0.9342(4) 0.5133(3) 0.0351(8) Uani 1 1 d . . . . .
H6A H 0.149(3) 0.924(5) 0.560(3) 0.042 Uiso 1 1 d R . . . .
H6B H 0.157(3) 0.987(5) 0.452(3) 0.042 Uiso 1 1 d R . . . .
N7 N -0.00573(19) 0.8352(3) 0.3476(2) 0.0308(8) Uani 1 1 d . . . . .
C1 C 0.4923(2) 0.6462(4) 0.2605(3) 0.0259(8) Uani 1 1 d . . . . .
C2 C 0.6509(2) 0.7560(4) 0.6235(3) 0.0335(10) Uani 1 1 d . . . . .
H2 H 0.715907 0.695456 0.625461 0.040 Uiso 1 1 calc R . . . .
C3 C 0.6710(2) 0.8896(5) 0.6693(3) 0.0363(11) Uani 1 1 d . . . . .
H3 H 0.747878 0.917497 0.702113 0.044 Uiso 1 1 calc R . . . .
C4 C 0.5762(2) 0.9806(4) 0.6658(3) 0.0361(10) Uani 1 1 d . . . . .
H4 H 0.587721 1.071239 0.695692 0.043 Uiso 1 1 calc R . . . .
C5 C 0.4621(2) 0.9345(4) 0.6165(3) 0.0297(9) Uani 1 1 d . . . . .
H5 H 0.396197 0.993781 0.613490 0.036 Uiso 1 1 calc R . . . .
C6 C 0.4486(2) 0.8009(4) 0.5728(2) 0.0236(8) Uani 1 1 d . . . . .
C7 C 0.3352(2) 0.7345(4) 0.5183(2) 0.0226(8) Uani 1 1 d . . . . .
C8 C 0.1536(2) 0.6878(4) 0.4354(2) 0.0244(8) Uani 1 1 d . . . . .
C9 C 0.0255(2) 0.7076(4) 0.3873(2) 0.0229(8) Uani 1 1 d . . . . .
C10 C -0.1218(2) 0.8563(4) 0.3063(3) 0.0368(9) Uani 1 1 d . . . . .
H10 H -0.145261 0.944275 0.275485 0.044 Uiso 1 1 calc R . . . .
C11 C -0.2082(2) 0.7542(5) 0.3070(3) 0.0369(11) Uani 1 1 d . . . . .
H11 H -0.288412 0.774585 0.280335 0.044 Uiso 1 1 calc R . . . .
C12 C -0.1744(3) 0.6224(5) 0.3475(3) 0.0397(11) Uani 1 1 d . . . . .
H12 H -0.231218 0.551786 0.349306 0.048 Uiso 1 1 calc R . . . .
C13 C -0.0538(2) 0.5957(4) 0.3858(3) 0.0322(9) Uani 1 1 d . . . . .
H13 H -0.027035 0.505662 0.409761 0.039 Uiso 1 1 calc R . . . .

loop_
_atom_site_aniso_label
_atom_site_aniso_U_11
_atom_site_aniso_U_22
_atom_site_aniso_U_33
_atom_site_aniso_U_23
_atom_site_aniso_U_13
_atom_site_aniso_U_12
Fe1 0.0205(2) 0.0242(7) 0.0260(5) 0.0018(2) 0.0039(2) 0.0048(2)
S1 0.0343(4) 0.0305(9) 0.0311(6) 0.0073(3) 0.0072(3) 0.0013(4)
N1 0.0389(13) 0.031(3) 0.037(2) 0.0029(12) 0.0108(12) 0.0053(14)
N2 0.0210(10) 0.034(3) 0.0261(18) 0.0009(10) 0.0028(9) 0.0007(11)
N3 0.0193(9) 0.026(3) 0.0319(19) -0.0004(10) 0.0018(9) 0.0040(11)
N4 0.0208(9) 0.031(3) 0.0320(19) 0.0011(11) 0.0001(10) 0.0019(11)
N5 0.0189(9) 0.023(3) 0.0269(18) -0.0013(9) 0.0049(9) 0.0042(11)
N6 0.0252(11) 0.031(3) 0.048(2) -0.0032(13) 0.0061(11) 0.0063(13)
N7 0.0238(10) 0.029(3) 0.037(2) 0.0054(12) -0.0018(10) -0.0008(12)
C1 0.0222(11) 0.027(3) 0.030(2) -0.0041(12) 0.0075(12) 0.0014(12)
C2 0.0200(11) 0.041(4) 0.039(3) -0.0010(14) 0.0030(12) 0.0019(14)
C3 0.0248(12) 0.055(4) 0.029(2) -0.0052(15) 0.0031(12) -0.0058(15)
C4 0.0323(13) 0.038(4) 0.037(3) -0.0120(14) 0.0049(13) -0.0047(15)
C5 0.0297(12) 0.020(4) 0.040(3) -0.0043(14) 0.0075(12) 0.0025(14)
C6 0.0197(10) 0.027(3) 0.025(2) 0.0024(11) 0.0058(11) 0.0016(12)
C7 0.0203(11) 0.025(3) 0.023(2) 0.0003(11) 0.0065(11) 0.0040(12)
C8 0.0206(11) 0.024(3) 0.028(2) 0.0012(11) 0.0034(11) 0.0020(13)
C9 0.0194(11) 0.025(3) 0.023(2) -0.0009(11) 0.0029(11) 0.0011(12)
C10 0.0271(12) 0.033(4) 0.046(3) 0.0057(14) -0.0047(13) 0.0060(15)
C11 0.0192(12) 0.044(4) 0.045(3) 0.0030(15) 0.0003(13) -0.0011(14)
C12 0.0320(14) 0.042(4) 0.041(3) 0.0005(15) -0.0020(14) -0.0162(16)
C13 0.0373(14) 0.018(3) 0.038(2) -0.0005(12) -0.0009(13) -0.0049(14)

loop_
_atom_type_symbol
_atom_type_description
_atom_type_scat_dispersion_real
_atom_type_scat_dispersion_imag
_atom_type_scat_source
C C 0.0015 0.0009 'International Tables Vol C Tables 4.2.6.8 and 6.1.1.4'
H H 0.0000 0.0000 'International Tables Vol C Tables 4.2.6.8 and 6.1.1.4'
Fe Fe 0.2886 0.5448 'International Tables Vol C Tables 4.2.6.8 and 6.1.1.4'
N N 0.0030 0.0019 'International Tables Vol C Tables 4.2.6.8 and 6.1.1.4'
S S 0.0826 0.0763 'International Tables Vol C Tables 4.2.6.8 and 6.1.1.4'

loop_
_geom_angle_atom_site_label_1
_geom_angle_atom_site_label_2
_geom_angle_atom_site_label_3
_geom_angle
_geom_angle_site_symmetry_1
_geom_angle_site_symmetry_3
_geom_angle_publ_flag
N1 Fe1 N1 180.0 3_666 . ?
N1 Fe1 N2 87.76(11) 3_666 3_666 ?
N1 Fe1 N2 92.24(11) 3_666 . ?
N1 Fe1 N2 92.24(11) . 3_666 ?
N1 Fe1 N2 87.76(11) . . ?
N1 Fe1 N3 94.15(10) 3_666 . ?
N1 Fe1 N3 85.85(10) 3_666 3_666 ?
N1 Fe1 N3 94.15(10) . 3_666 ?
N1 Fe1 N3 85.85(10) . . ?
N2 Fe1 N2 180.00(7) 3_666 . ?
N3 Fe1 N2 75.29(9) . . ?
N3 Fe1 N2 104.71(9) 3_666 . ?
N3 Fe1 N2 104.71(9) . 3_666 ?
N3 Fe1 N2 75.29(9) 3_666 3_666 ?
N3 Fe1 N3 180.00(14) . 3_666 ?
C1 N1 Fe1 170.9(2) . . ?
C2 N2 Fe1 125.9(2) . . ?
C2 N2 C6 117.5(3) . . ?
C6 N2 Fe1 116.61(18) . . ?
N4 N3 Fe1 134.3(2) . . ?
C7 N3 Fe1 114.62(17) . . ?
C7 N3 N4 109.5(2) . . ?
C8 N4 N3 105.8(3) . . ?
C7 N5 N6 125.4(3) . . ?
C7 N5 C8 104.2(3) . . ?
C8 N5 N6 130.0(2) . . ?
N5 N6 H6A 106(3) . . ?
N5 N6 H6B 113(3) . . ?
H6A N6 H6B 112(3) . . ?
C9 N7 C10 117.0(3) . . ?
N1 C1 S1 179.6(3) . . ?
N2 C2 H2 118.6 . . ?
N2 C2 C3 122.9(3) . . ?
C3 C2 H2 118.6 . . ?
C2 C3 H3 120.4 . . ?
C4 C3 C2 119.2(3) . . ?
C4 C3 H3 120.4 . . ?
C3 C4 H4 120.6 . . ?
C3 C4 C5 118.7(3) . . ?
C5 C4 H4 120.6 . . ?
C4 C5 H5 120.5 . . ?
C6 C5 C4 119.0(3) . . ?
C6 C5 H5 120.5 . . ?
N2 C6 C5 122.7(2) . . ?
N2 C6 C7 110.9(3) . . ?
C5 C6 C7 126.4(3) . . ?
N3 C7 N5 109.3(2) . . ?
N3 C7 C6 121.9(2) . . ?
N5 C7 C6 128.7(3) . . ?
N4 C8 N5 111.1(2) . . ?
N4 C8 C9 126.2(3) . . ?
N5 C8 C9 122.7(3) . . ?
N7 C9 C8 116.1(3) . . ?
N7 C9 C13 124.0(3) . . ?
C13 C9 C8 120.0(3) . . ?
N7 C10 H10 118.4 . . ?
N7 C10 C11 123.3(3) . . ?
C11 C10 H10 118.4 . . ?
C10 C11 H11 120.5 . . ?
C12 C11 C10 119.0(3) . . ?
C12 C11 H11 120.5 . . ?
C11 C12 H12 120.6 . . ?
C11 C12 C13 118.8(3) . . ?
C13 C12 H12 120.6 . . ?
C9 C13 C12 117.8(3) . . ?
C9 C13 H13 121.1 . . ?
C12 C13 H13 121.1 . . ?

loop_
_geom_bond_atom_site_label_1
_geom_bond_atom_site_label_2
_geom_bond_distance
_geom_bond_site_symmetry_2
_geom_bond_publ_flag
Fe1 N1 2.123(3) 3_666 ?
Fe1 N1 2.123(3) . ?
Fe1 N2 2.203(3) . ?
Fe1 N2 2.203(3) 3_666 ?
Fe1 N3 2.146(2) . ?
Fe1 N3 2.146(2) 3_666 ?
S1 C1 1.637(3) . ?
N1 C1 1.152(4) . ?
N2 C2 1.339(3) . ?
N2 C6 1.359(4) . ?
N3 N4 1.382(3) . ?
N3 C7 1.297(4) . ?
N4 C8 1.301(4) . ?
N5 N6 1.402(4) . ?
N5 C7 1.370(3) . ?
N5 C8 1.381(4) . ?
N6 H6A 0.85(3) . ?
N6 H6B 0.94(4) . ?
N7 C9 1.321(5) . ?
N7 C10 1.338(3) . ?
C2 H2 0.9300 . ?
C2 C3 1.381(5) . ?
C3 H3 0.9300 . ?
C3 C4 1.372(5) . ?
C4 H4 0.9300 . ?
C4 C5 1.395(4) . ?
C5 H5 0.9300 . ?
C5 C6 1.367(5) . ?
C6 C7 1.478(4) . ?
C8 C9 1.479(3) . ?
C9 C13 1.384(5) . ?
C10 H10 0.9300 . ?
C10 C11 1.376(5) . ?
C11 H11 0.9300 . ?
C11 C12 1.366(6) . ?
C12 H12 0.9300 . ?
C12 C13 1.388(4) . ?
C13 H13 0.9300 . ?
